data_7029759
loop_
_publ_author_name
'Lv, Yaokang'
'Cheng, Jun'
'Matthews, Peter D.'
'Holgado, Juan Pedro'
'Willkomm, Janina'
'Leskes, Michal'
'Steiner, Alexander'
'Fenske, Dieter'
'King, Timothy C.'
'Wood, Paul T.'
'Gan, Lihua'
'Lambert, Richard M.'
'Wright, Dominic S.'

_publ_section_title
;
 A study of the optical properties of metal-doped polyoxotitanium cages
 and the relationship to metal-doped titania.
;
_journal_issue 23
_journal_name_full 'Dalton transactions (Cambridge, England : 2003)'
_journal_page_first 8679
_journal_page_last 8689
_journal_paper_doi 10.1039/c4dt00555d
_journal_volume 43
_journal_year 2014
_chemical_formula_sum 'C40 H100 Cl2 Ga2 O40 Ti14'
_chemical_formula_weight 2102.14
_chemical_name_systematic
; 
 ? 
;
_space_group_IT_number 2
_symmetry_cell_setting triclinic
_symmetry_space_group_name_Hall '-P 1'
_symmetry_space_group_name_H-M 'P -1'
_atom_sites_solution_hydrogens geom
_atom_sites_solution_primary direct
_atom_sites_solution_secondary difmap
_audit_creation_method SHELXL-97
_cell_angle_alpha 94.807(6)
_cell_angle_beta 114.342(5)
_cell_angle_gamma 104.218(6)
_cell_formula_units_Z 1
_cell_length_a 12.991(3)
_cell_length_b 13.036(3)
_cell_length_c 13.775(2)
_cell_measurement_reflns_used 4852
_cell_measurement_temperature 180(2)
_cell_measurement_theta_max 24.9155
_cell_measurement_theta_min 2.3118
_cell_volume 2014.6(7)
_computing_structure_refinement 'SHELXL-97 (Sheldrick, 2008)'
_computing_structure_solution 'SHELXS-97 (Sheldrick, 2008)'
_diffrn_ambient_temperature 180(2)
_diffrn_measured_fraction_theta_full 0.975
_diffrn_measured_fraction_theta_max 0.975
_diffrn_measurement_device_type 'Nonius Kappa CCD'
_diffrn_measurement_method 'Thin slice \w and \f scans'
_diffrn_radiation_monochromator graphite
_diffrn_radiation_source 'fine-focus sealed tube'
_diffrn_radiation_type MoK\a
_diffrn_radiation_wavelength 0.71073
_diffrn_reflns_av_R_equivalents 0.0748
_diffrn_reflns_av_sigmaI/netI 0.0945
_diffrn_reflns_limit_h_max 15
_diffrn_reflns_limit_h_min -15
_diffrn_reflns_limit_k_max 15
_diffrn_reflns_limit_k_min -15
_diffrn_reflns_limit_l_max 16
_diffrn_reflns_limit_l_min -16
_diffrn_reflns_number 18148
_diffrn_reflns_theta_full 25.05
_diffrn_reflns_theta_max 25.05
_diffrn_reflns_theta_min 2.04
_exptl_absorpt_coefficient_mu 2.106
_exptl_absorpt_correction_T_max 0.860
_exptl_absorpt_correction_T_min 0.780
_exptl_absorpt_correction_type multi-scan
_exptl_absorpt_process_details
;
multi-scan from symmetry-related measurements 
 Sortav (Blessing 1995)
;
_exptl_crystal_colour colourless
_exptl_crystal_density_diffrn 1.733
_exptl_crystal_density_method 'not measured'
_exptl_crystal_description sheet
_exptl_crystal_F_000 1064
_exptl_crystal_size_max 0.40
_exptl_crystal_size_mid 0.10
_exptl_crystal_size_min 0.05
_refine_diff_density_max 0.880
_refine_diff_density_min -1.086
_refine_diff_density_rms 0.140
_refine_ls_extinction_method none
_refine_ls_goodness_of_fit_ref 1.042
_refine_ls_hydrogen_treatment constr
_refine_ls_matrix_type full
_refine_ls_number_parameters 356
_refine_ls_number_reflns 6983
_refine_ls_number_restraints 280
_refine_ls_restrained_S_all 1.077
_refine_ls_R_factor_all 0.0994
_refine_ls_R_factor_gt 0.0740
_refine_ls_shift/su_max 0.000
_refine_ls_shift/su_mean 0.000
_refine_ls_structure_factor_coef Fsqd
_refine_ls_weighting_details 'calc w=1/[\s^2^(Fo^2^)+(0.1300P)^2^+0.0000P] where P=(Fo^2^+2Fc^2^)/3'
_refine_ls_weighting_scheme calc
_refine_ls_wR_factor_gt 0.2092
_refine_ls_wR_factor_ref 0.2272
_reflns_number_gt 4617
_reflns_number_total 6983
_reflns_threshold_expression >2sigma(I)
_cod_data_source_file c4dt00555d2.cif
_cod_data_source_block 4
_cod_depositor_comments
;
The following automatic conversions were performed:

'_symmetry_cell_setting' value 'Triclinic' changed to 'triclinic'
according to
/usr/data/users/saulius/crontab/automatic-downloads/rss-feeds/RSC/lib/dictionaries/cif_core.dic
dictionary named 'cif_core.dic' version 2.4.2 from 2011-04-26.

Automatic conversion script
Id: cif_fix_values 2281 2013-09-26 08:29:07Z andrius 

 Adding full bibliography for 7029757--7029760.cif.
;
_cod_original_sg_symbol_H-M P-1
_cod_database_code 7029759

loop_
_symmetry_equiv_pos_as_xyz
'x, y, z'
'-x, -y, -z'

loop_
_atom_site_label
_atom_site_type_symbol
_atom_site_fract_x
_atom_site_fract_y
_atom_site_fract_z
_atom_site_U_iso_or_equiv
_atom_site_adp_type
_atom_site_occupancy
_atom_site_symmetry_multiplicity
_atom_site_calc_flag
_atom_site_refinement_flags
_atom_site_disorder_assembly
_atom_site_disorder_group
Ga1 Ga 0.94041(6) 0.56999(7) 0.17429(6) 0.0428(3) Uani 1 1 d . . .
Ti1 Ti 0.79326(10) 0.51908(13) -0.09925(10) 0.0539(4) Uani 1 1 d . . .
Ti2 Ti 0.86310(10) 0.32761(11) 0.01198(11) 0.0478(4) Uani 1 1 d . . .
Ti3 Ti 1.07404(10) 0.36975(12) 0.22148(10) 0.0463(4) Uani 1 1 d . . .
Ti4 Ti 0.61873(10) 0.28410(12) -0.19887(10) 0.0499(4) Uani 1 1 d . . .
Ti5 Ti 1.23160(10) 0.60137(12) 0.32330(10) 0.0478(4) Uani 1 1 d . . .
Ti6 Ti 1.16449(10) 0.78993(11) 0.21524(10) 0.0479(4) Uani 1 1 d . . .
Ti7 Ti 0.94054(10) 0.75029(11) 0.00528(10) 0.0462(4) Uani 1 1 d . . .
Cl1 Cl 0.82678(17) 0.5753(2) 0.25298(17) 0.0716(6) Uani 1 1 d . . .
O1 O 0.8572(3) 0.4749(4) 0.0403(3) 0.0415(11) Uani 1 1 d . . .
O2 O 0.9951(4) 0.7056(4) 0.1483(4) 0.0465(12) Uani 1 1 d . . .
O3 O 1.0611(3) 0.5159(4) 0.2554(3) 0.0438(11) Uani 1 1 d . . .
O4 O 0.7703(4) 0.5364(4) -0.2449(4) 0.0466(12) Uani 1 1 d . . .
O5 O 0.9608(3) 0.6097(4) -0.0628(3) 0.0392(11) Uani 1 1 d . . .
O6 O 0.7947(3) 0.3585(4) -0.1555(3) 0.0411(11) Uani 1 1 d . . .
O7 O 0.8868(4) 0.2049(4) -0.0570(4) 0.0455(11) Uani 1 1 d . . .
O8 O 1.1961(4) 0.7293(4) 0.3338(4) 0.0550(13) Uani 1 1 d . . .
O9 O 0.9016(4) 0.3084(4) 0.1482(4) 0.0510(13) Uani 1 1 d . . .
O10 O 0.6896(4) 0.2630(4) -0.0459(4) 0.0526(13) Uani 1 1 d D . .
C101 C 0.6345(9) 0.2632(8) 0.0281(8) 0.092(3) Uiso 1 1 d D . .
H10A H 0.6849 0.3249 0.0907 0.110 Uiso 1 1 calc R . .
H10B H 0.5565 0.2750 -0.0107 0.110 Uiso 1 1 calc R . .
C102 C 0.6169(11) 0.1650(10) 0.0693(10) 0.130(4) Uiso 1 1 d D . .
H10C H 0.5796 0.1717 0.1176 0.196 Uiso 1 1 calc R . .
H10D H 0.6938 0.1536 0.1100 0.196 Uiso 1 1 calc R . .
H10E H 0.5653 0.1034 0.0082 0.196 Uiso 1 1 calc R . .
O11 O 1.0957(4) 0.2397(4) 0.1519(4) 0.0532(13) Uani 1 1 d DU . .
C111 C 1.1531(7) 0.1672(7) 0.2098(7) 0.073(2) Uiso 1 1 d DU . .
H11A H 1.1316 0.0988 0.1584 0.087 Uiso 1 1 calc R . .
H11B H 1.1262 0.1498 0.2657 0.087 Uiso 1 1 calc R . .
C112 C 1.2825(9) 0.2181(10) 0.2621(9) 0.116(4) Uiso 1 1 d DU . .
H11C H 1.3215 0.1683 0.3010 0.173 Uiso 1 1 calc R . .
H11D H 1.3036 0.2850 0.3137 0.173 Uiso 1 1 calc R . .
H11E H 1.3088 0.2349 0.2064 0.173 Uiso 1 1 calc R . .
O12 O 1.1607(5) 0.9172(5) 0.2711(4) 0.0661(15) Uani 1 1 d DU . .
C121 C 1.1690(10) 0.9602(10) 0.3776(9) 0.118(4) Uiso 1 1 d DU . .
H12A H 1.2191 0.9294 0.4358 0.141 Uiso 1 1 calc R . .
H12B H 1.2023 1.0401 0.3972 0.141 Uiso 1 1 calc R . .
C122 C 1.0499(11) 0.9265(12) 0.3608(12) 0.145(5) Uiso 1 1 d DU . .
H12C H 1.0462 0.9523 0.4278 0.217 Uiso 1 1 calc R . .
H12D H 1.0190 0.8473 0.3413 0.217 Uiso 1 1 calc R . .
H12E H 1.0019 0.9566 0.3017 0.217 Uiso 1 1 calc R . .
O13 O 1.1026(4) 0.3310(5) 0.3469(4) 0.0622(15) Uani 1 1 d DU . .
C131 C 1.0889(11) 0.2975(11) 0.4364(9) 0.125(4) Uiso 1 1 d DU . .
H13A H 1.1497 0.2622 0.4732 0.149 Uiso 1 1 calc R . .
H13B H 1.1029 0.3620 0.4891 0.149 Uiso 1 1 calc R . .
C132 C 0.9776(15) 0.2264(17) 0.4074(15) 0.236(10) Uiso 1 1 d DU . .
H13C H 0.9735 0.2051 0.4726 0.354 Uiso 1 1 calc R . .
H13D H 0.9634 0.1620 0.3557 0.354 Uiso 1 1 calc R . .
H13E H 0.9171 0.2617 0.3733 0.354 Uiso 1 1 calc R . .
O14 O 0.6634(4) 0.1583(4) -0.2398(4) 0.0585(14) Uani 1 1 d DU . .
C141 C 0.6062(11) 0.0473(8) -0.2435(9) 0.112(4) Uiso 1 1 d DU . .
H14A H 0.6671 0.0115 -0.2088 0.135 Uiso 1 1 calc R . .
H14B H 0.5588 0.0448 -0.2025 0.135 Uiso 1 1 calc R . .
C142 C 0.5311(13) -0.0084(12) -0.3531(11) 0.166(6) Uiso 1 1 d DU . .
H14C H 0.4917 -0.0834 -0.3546 0.248 Uiso 1 1 calc R . .
H14D H 0.5785 -0.0076 -0.3930 0.248 Uiso 1 1 calc R . .
H14E H 0.4711 0.0274 -0.3874 0.248 Uiso 1 1 calc R . .
O15 O 0.6037(4) 0.3249(4) -0.3386(4) 0.0555(14) Uani 1 1 d DU . .
C151 C 0.4943(7) 0.3094(8) -0.4338(7) 0.082(3) Uiso 1 1 d DU . .
H15A H 0.4359 0.2400 -0.4421 0.098 Uiso 1 1 calc R . .
H15B H 0.5081 0.3063 -0.4993 0.098 Uiso 1 1 calc R . .
C152 C 0.4473(11) 0.3988(10) -0.4236(11) 0.138(5) Uiso 1 1 d DU . .
H15C H 0.3722 0.3876 -0.4884 0.207 Uiso 1 1 calc R . .
H15D H 0.5046 0.4672 -0.4170 0.207 Uiso 1 1 calc R . .
H15E H 0.4338 0.4016 -0.3587 0.207 Uiso 1 1 calc R . .
O16 O 0.4674(4) 0.2211(5) -0.2363(4) 0.0715(17) Uani 1 1 d DU . .
C161 C 0.3432(12) 0.2012(13) -0.2592(18) 0.108(5) Uiso 0.677(17) 1 d PDU A 1
H16A H 0.3014 0.2330 -0.3210 0.130 Uiso 0.677(17) 1 calc PR A 1
H16B H 0.3363 0.2314 -0.1945 0.130 Uiso 0.677(17) 1 calc PR A 1
C162 C 0.295(2) 0.0817(15) -0.287(2) 0.164(9) Uiso 0.677(17) 1 d PDU A 1
H16C H 0.2108 0.0597 -0.3042 0.246 Uiso 0.677(17) 1 calc PR A 1
H16D H 0.3386 0.0523 -0.2248 0.246 Uiso 0.677(17) 1 calc PR A 1
H16E H 0.3043 0.0539 -0.3503 0.246 Uiso 0.677(17) 1 calc PR A 1
C16' C 0.3602(18) 0.163(4) -0.231(3) 0.108(5) Uiso 0.323(17) 1 d PDU A 2
H16F H 0.3642 0.0909 -0.2149 0.130 Uiso 0.323(17) 1 calc PR A 2
H16G H 0.3506 0.2034 -0.1732 0.130 Uiso 0.323(17) 1 calc PR A 2
C16" C 0.261(2) 0.150(5) -0.336(3) 0.164(9) Uiso 0.323(17) 1 d PDU A 2
H16H H 0.1866 0.1234 -0.3310 0.246 Uiso 0.323(17) 1 calc PR A 2
H16I H 0.2632 0.0982 -0.3905 0.246 Uiso 0.323(17) 1 calc PR A 2
H16J H 0.2667 0.2202 -0.3578 0.246 Uiso 0.323(17) 1 calc PR A 2
O17 O 1.2762(4) 0.5797(5) 0.4565(4) 0.0599(14) Uani 1 1 d DU . .
C171 C 1.2576(11) 0.5849(10) 0.5510(9) 0.113(4) Uiso 1 1 d DU . .
H17A H 1.1715 0.5688 0.5288 0.136 Uiso 1 1 calc R . .
H17B H 1.2843 0.5288 0.5899 0.136 Uiso 1 1 calc R . .
C172 C 1.3185(15) 0.6867(13) 0.6225(13) 0.197(8) Uiso 1 1 d DU . .
H17C H 1.3039 0.6857 0.6868 0.296 Uiso 1 1 calc R . .
H17D H 1.2901 0.7423 0.5854 0.296 Uiso 1 1 calc R . .
H17E H 1.4038 0.7031 0.6450 0.296 Uiso 1 1 calc R . .
O18 O 0.9111(4) 0.8702(4) 0.0360(4) 0.0609(14) Uani 1 1 d DU . .
C181 C 0.8661(9) 0.9561(8) 0.0465(10) 0.102(3) Uiso 1 1 d DU . .
H18A H 0.8671 0.9990 -0.0092 0.122 Uiso 1 1 calc R . .
H18B H 0.9175 1.0042 0.1192 0.122 Uiso 1 1 calc R . .
C182 C 0.7484(14) 0.9166(16) 0.0337(17) 0.225(9) Uiso 1 1 d DU . .
H18C H 0.7186 0.9776 0.0406 0.337 Uiso 1 1 calc R . .
H18D H 0.7477 0.8755 0.0900 0.337 Uiso 1 1 calc R . .
H18E H 0.6975 0.8693 -0.0385 0.337 Uiso 1 1 calc R . .
O19 O 0.6302(3) 0.4319(4) -0.1427(4) 0.0500(13) Uani 1 1 d DU . .
C191 C 0.5555(11) 0.4712(11) -0.1020(11) 0.076(3) Uiso 0.653(9) 1 d PDU A 1
H19A H 0.4884 0.4087 -0.1115 0.091 Uiso 0.653(9) 1 calc PR A 1
H19B H 0.6030 0.5020 -0.0229 0.091 Uiso 0.653(9) 1 calc PR A 1
C192 C 0.5083(14) 0.5514(13) -0.1541(14) 0.103(5) Uiso 0.653(9) 1 d PDU A 1
H19C H 0.4599 0.5729 -0.1221 0.155 Uiso 0.653(9) 1 calc PR A 1
H19D H 0.4590 0.5213 -0.2322 0.155 Uiso 0.653(9) 1 calc PR A 1
H19E H 0.5738 0.6148 -0.1434 0.155 Uiso 0.653(9) 1 calc PR A 1
O20 O 0.7827(4) 0.6457(4) -0.0428(4) 0.0510(12) Uani 1 1 d DU . .
C201 C 0.6869(15) 0.648(2) -0.0135(17) 0.076(3) Uiso 0.347(9) 1 d PDU A 2
H20A H 0.6726 0.5869 0.0224 0.091 Uiso 0.347(9) 1 calc PR A 2
H20B H 0.7117 0.7160 0.0394 0.091 Uiso 0.347(9) 1 calc PR A 2
C202 C 0.5777(18) 0.640(3) -0.107(2) 0.103(5) Uiso 0.347(9) 1 d PDU A 2
H20C H 0.5161 0.6415 -0.0837 0.155 Uiso 0.347(9) 1 calc PR A 2
H20D H 0.5521 0.5725 -0.1593 0.155 Uiso 0.347(9) 1 calc PR A 2
H20E H 0.5907 0.7016 -0.1418 0.155 Uiso 0.347(9) 1 calc PR A 2

loop_
_atom_site_aniso_label
_atom_site_aniso_U_11
_atom_site_aniso_U_22
_atom_site_aniso_U_33
_atom_site_aniso_U_23
_atom_site_aniso_U_13
_atom_site_aniso_U_12
Ga1 0.0363(4) 0.0716(6) 0.0395(5) 0.0217(4) 0.0255(3) 0.0297(4)
Ti1 0.0383(6) 0.1033(12) 0.0463(8) 0.0364(8) 0.0264(6) 0.0456(7)
Ti2 0.0439(7) 0.0660(9) 0.0524(8) 0.0215(7) 0.0336(6) 0.0243(6)
Ti3 0.0432(6) 0.0720(9) 0.0387(8) 0.0276(7) 0.0225(6) 0.0304(6)
Ti4 0.0311(6) 0.0755(10) 0.0471(8) 0.0191(7) 0.0183(6) 0.0194(6)
Ti5 0.0378(6) 0.0741(9) 0.0385(8) 0.0232(7) 0.0162(5) 0.0268(6)
Ti6 0.0440(7) 0.0648(9) 0.0444(8) 0.0177(7) 0.0221(6) 0.0264(6)
Ti7 0.0437(6) 0.0657(9) 0.0443(8) 0.0220(6) 0.0223(6) 0.0339(6)
Cl1 0.0650(11) 0.1143(18) 0.0686(14) 0.0246(12) 0.0536(11) 0.0393(12)
O1 0.034(2) 0.065(3) 0.041(3) 0.020(2) 0.0232(19) 0.027(2)
O2 0.043(2) 0.072(3) 0.043(3) 0.025(2) 0.026(2) 0.034(2)
O3 0.039(2) 0.069(3) 0.041(3) 0.024(2) 0.024(2) 0.031(2)
O4 0.039(2) 0.076(3) 0.040(3) 0.025(2) 0.018(2) 0.037(2)
O5 0.035(2) 0.058(3) 0.042(3) 0.025(2) 0.0217(19) 0.032(2)
O6 0.033(2) 0.062(3) 0.036(3) 0.018(2) 0.0164(19) 0.023(2)
O7 0.047(2) 0.058(3) 0.044(3) 0.020(2) 0.025(2) 0.024(2)
O8 0.053(3) 0.079(4) 0.040(3) 0.011(3) 0.022(2) 0.030(3)
O9 0.050(3) 0.069(3) 0.047(3) 0.026(3) 0.031(2) 0.019(2)
O10 0.038(2) 0.078(4) 0.051(3) 0.018(3) 0.028(2) 0.018(2)
O11 0.059(3) 0.069(3) 0.046(3) 0.031(3) 0.022(2) 0.039(3)
O12 0.088(4) 0.074(4) 0.053(3) 0.019(3) 0.037(3) 0.039(3)
O13 0.068(3) 0.088(4) 0.045(3) 0.040(3) 0.029(3) 0.033(3)
O14 0.052(3) 0.066(3) 0.057(3) 0.015(3) 0.027(2) 0.014(2)
O15 0.031(2) 0.087(4) 0.041(3) 0.018(3) 0.006(2) 0.023(2)
O16 0.034(2) 0.103(4) 0.069(4) 0.017(3) 0.021(2) 0.011(3)
O17 0.053(3) 0.093(4) 0.037(3) 0.022(3) 0.019(2) 0.028(3)
O18 0.067(3) 0.073(4) 0.060(3) 0.019(3) 0.029(3) 0.046(3)
O19 0.029(2) 0.079(4) 0.054(3) 0.020(3) 0.025(2) 0.024(2)
O20 0.042(2) 0.084(4) 0.047(3) 0.023(3) 0.023(2) 0.046(2)

loop_
_atom_type_symbol
_atom_type_description
_atom_type_scat_dispersion_real
_atom_type_scat_dispersion_imag
_atom_type_scat_source
C C 0.0033 0.0016 'International Tables Vol C Tables 4.2.6.8 and 6.1.1.4'
H H 0.0000 0.0000 'International Tables Vol C Tables 4.2.6.8 and 6.1.1.4'
Cl Cl 0.1484 0.1585 'International Tables Vol C Tables 4.2.6.8 and 6.1.1.4'
Ga Ga 0.2307 1.6083 'International Tables Vol C Tables 4.2.6.8 and 6.1.1.4'
O O 0.0106 0.0060 'International Tables Vol C Tables 4.2.6.8 and 6.1.1.4'
Ti Ti 0.2776 0.4457 'International Tables Vol C Tables 4.2.6.8 and 6.1.1.4'

loop_
_geom_angle_atom_site_label_1
_geom_angle_atom_site_label_2
_geom_angle_atom_site_label_3
_geom_angle
_geom_angle_site_symmetry_1
_geom_angle_site_symmetry_3
O1 Ga1 O3 105.1(2) . .
O1 Ga1 O2 106.8(2) . .
O3 Ga1 O2 113.49(19) . .
O1 Ga1 Cl1 110.96(13) . .
O3 Ga1 Cl1 110.31(15) . .
O2 Ga1 Cl1 109.98(16) . .
O20 Ti1 O4 102.5(2) . .
O20 Ti1 O19 96.9(2) . .
O4 Ti1 O19 95.98(19) . .
O20 Ti1 O1 95.0(2) . .
O4 Ti1 O1 158.38(19) . .
O19 Ti1 O1 94.29(18) . .
O20 Ti1 O5 84.0(2) . .
O4 Ti1 O5 80.89(17) . .
O19 Ti1 O5 176.86(19) . .
O1 Ti1 O5 88.58(16) . .
O20 Ti1 O6 172.93(19) . .
O4 Ti1 O6 83.17(19) . .
O19 Ti1 O6 78.17(19) . .
O1 Ti1 O6 80.39(18) . .
O5 Ti1 O6 101.11(17) . .
O20 Ti1 Ti7 39.36(14) . .
O4 Ti1 Ti7 94.19(15) . .
O19 Ti1 Ti7 136.29(16) . .
O1 Ti1 Ti7 91.43(14) . .
O5 Ti1 Ti7 44.72(13) . .
O6 Ti1 Ti7 145.36(11) . .
O20 Ti1 Ti3 93.17(16) . 2_765
O4 Ti1 Ti3 38.36(13) . 2_765
O19 Ti1 Ti3 134.29(14) . 2_765
O1 Ti1 Ti3 129.09(12) . 2_765
O5 Ti1 Ti3 42.60(12) . 2_765
O6 Ti1 Ti3 93.90(12) . 2_765
Ti7 Ti1 Ti3 65.42(5) . 2_765
O20 Ti1 Ti4 134.05(15) . .
O4 Ti1 Ti4 88.99(15) . .
O19 Ti1 Ti4 37.22(15) . .
O1 Ti1 Ti4 87.75(14) . .
O5 Ti1 Ti4 141.90(14) . .
O6 Ti1 Ti4 40.96(11) . .
Ti7 Ti1 Ti4 173.25(5) . .
Ti3 Ti1 Ti4 119.97(6) 2_765 .
O20 Ti1 Ti2 130.62(15) . .
O4 Ti1 Ti2 126.43(16) . .
O19 Ti1 Ti2 85.00(15) . .
O1 Ti1 Ti2 35.96(14) . .
O5 Ti1 Ti2 96.63(12) . .
O6 Ti1 Ti2 44.45(11) . .
Ti7 Ti1 Ti2 121.20(5) . .
Ti3 Ti1 Ti2 120.18(5) 2_765 .
Ti4 Ti1 Ti2 60.69(5) . .
O20 Ti1 Ti5 139.11(15) . 2_765
O4 Ti1 Ti5 36.67(15) . 2_765
O19 Ti1 Ti5 87.59(15) . 2_765
O1 Ti1 Ti5 125.27(15) . 2_765
O5 Ti1 Ti5 89.72(13) . 2_765
O6 Ti1 Ti5 46.50(11) . 2_765
Ti7 Ti1 Ti5 123.04(5) . 2_765
Ti3 Ti1 Ti5 57.64(4) 2_765 2_765
Ti4 Ti1 Ti5 62.38(4) . 2_765
Ti2 Ti1 Ti5 90.21(5) . 2_765
O9 Ti2 O7 103.7(2) . .
O9 Ti2 O1 95.6(2) . .
O7 Ti2 O1 157.69(18) . .
O9 Ti2 O10 96.88(19) . .
O7 Ti2 O10 95.5(2) . .
O1 Ti2 O10 93.2(2) . .
O9 Ti2 O5 85.79(18) . 2_765
O7 Ti2 O5 82.16(18) . 2_765
O1 Ti2 O5 88.27(17) . 2_765
O10 Ti2 O5 176.8(2) . 2_765
O9 Ti2 O6 171.91(19) . .
O7 Ti2 O6 82.54(18) . .
O1 Ti2 O6 79.41(18) . .
O10 Ti2 O6 77.20(17) . .
O5 Ti2 O6 100.31(16) 2_765 .
O9 Ti2 Ti3 40.23(14) . .
O7 Ti2 Ti3 96.07(14) . .
O1 Ti2 Ti3 91.42(13) . .
O10 Ti2 Ti3 137.11(14) . .
O5 Ti2 Ti3 45.60(12) 2_765 .
O6 Ti2 Ti3 145.31(11) . .
O9 Ti2 Ti7 94.26(16) . 2_765
O7 Ti2 Ti7 38.79(13) . 2_765
O1 Ti2 Ti7 129.65(12) . 2_765
O10 Ti2 Ti7 134.23(17) . 2_765
O5 Ti2 Ti7 43.50(13) 2_765 2_765
O6 Ti2 Ti7 93.83(12) . 2_765
Ti3 Ti2 Ti7 66.49(4) . 2_765
O9 Ti2 Ti1 131.12(18) . .
O7 Ti2 Ti1 125.00(14) . .
O1 Ti2 Ti1 35.98(13) . .
O10 Ti2 Ti1 83.62(16) . .
O5 Ti2 Ti1 95.96(13) 2_765 .
O6 Ti2 Ti1 43.45(12) . .
Ti3 Ti2 Ti1 121.25(6) . .
Ti7 Ti2 Ti1 120.02(5) 2_765 .
O9 Ti2 Ti4 133.92(14) . .
O7 Ti2 Ti4 88.37(14) . .
O1 Ti2 Ti4 86.20(13) . .
O10 Ti2 Ti4 37.19(14) . .
O5 Ti2 Ti4 140.25(12) 2_765 .
O6 Ti2 Ti4 40.02(10) . .
Ti3 Ti2 Ti4 173.45(5) . .
Ti7 Ti2 Ti4 119.57(6) 2_765 .
Ti1 Ti2 Ti4 58.96(4) . .
O9 Ti2 Ti6 140.21(18) . 2_765
O7 Ti2 Ti6 36.63(13) . 2_765
O1 Ti2 Ti6 123.81(13) . 2_765
O10 Ti2 Ti6 87.09(15) . 2_765
O5 Ti2 Ti6 89.73(13) 2_765 2_765
O6 Ti2 Ti6 45.92(12) . 2_765
Ti3 Ti2 Ti6 124.29(5) . 2_765
Ti7 Ti2 Ti6 57.81(4) 2_765 2_765
Ti1 Ti2 Ti6 88.67(5) . 2_765
Ti4 Ti2 Ti6 61.81(4) . 2_765
O13 Ti3 O9 99.3(2) . .
O13 Ti3 O4 103.8(2) . 2_765
O9 Ti3 O4 155.87(19) . 2_765
O13 Ti3 O3 100.2(2) . .
O9 Ti3 O3 90.7(2) . .
O4 Ti3 O3 78.54(19) 2_765 .
O13 Ti3 O11 95.8(2) . .
O9 Ti3 O11 92.3(2) . .
O4 Ti3 O11 92.2(2) 2_765 .
O3 Ti3 O11 163.04(18) . .
O13 Ti3 O5 170.6(2) . 2_765
O9 Ti3 O5 79.65(17) . 2_765
O4 Ti3 O5 78.67(17) 2_765 2_765
O3 Ti3 O5 89.15(18) . 2_765
O11 Ti3 O5 75.02(18) . 2_765
O13 Ti3 Ti2 135.30(17) . .
O9 Ti3 Ti2 36.35(13) . .
O4 Ti3 Ti2 120.92(13) 2_765 .
O3 Ti3 Ti2 88.67(13) . .
O11 Ti3 Ti2 83.97(13) . .
O5 Ti3 Ti2 43.33(11) 2_765 .
O13 Ti3 Ti5 94.45(18) . .
O9 Ti3 Ti5 130.81(17) . .
O4 Ti3 Ti5 40.87(15) 2_765 .
O3 Ti3 Ti5 40.26(12) . .
O11 Ti3 Ti5 132.99(14) . .
O5 Ti3 Ti5 93.20(13) 2_765 .
Ti2 Ti3 Ti5 118.17(6) . .
O13 Ti3 Ti1 140.42(17) . 2_765
O9 Ti3 Ti1 120.13(14) . 2_765
O4 Ti3 Ti1 37.81(13) 2_765 2_765
O3 Ti3 Ti1 83.44(13) . 2_765
O11 Ti3 Ti1 80.60(14) . 2_765
O5 Ti3 Ti1 40.92(11) 2_765 2_765
Ti2 Ti3 Ti1 83.85(5) . 2_765
Ti5 Ti3 Ti1 63.11(5) . 2_765
O13 Ti3 Ti7 131.9(2) . 2_765
O9 Ti3 Ti7 84.39(15) . 2_765
O4 Ti3 Ti7 85.36(14) 2_765 2_765
O3 Ti3 Ti7 127.86(13) . 2_765
O11 Ti3 Ti7 36.17(13) . 2_765
O5 Ti3 Ti7 38.86(12) 2_765 2_765
Ti2 Ti3 Ti7 58.49(4) . 2_765
Ti5 Ti3 Ti7 119.18(5) . 2_765
Ti1 Ti3 Ti7 56.10(4) 2_765 2_765
O16 Ti4 O19 98.6(2) . .
O16 Ti4 O14 100.2(3) . .
O19 Ti4 O14 161.12(18) . .
O16 Ti4 O15 99.1(2) . .
O19 Ti4 O15 89.5(2) . .
O14 Ti4 O15 88.3(2) . .
O16 Ti4 O10 99.5(2) . .
O19 Ti4 O10 89.0(2) . .
O14 Ti4 O10 87.2(2) . .
O15 Ti4 O10 161.35(17) . .
O16 Ti4 O6 179.6(3) . .
O19 Ti4 O6 80.98(18) . .
O14 Ti4 O6 80.15(19) . .
O15 Ti4 O6 80.70(17) . .
O10 Ti4 O6 80.70(17) . .
O16 Ti4 Ti1 135.5(2) . .
O19 Ti4 Ti1 36.94(11) . .
O14 Ti4 Ti1 124.21(14) . .
O15 Ti4 Ti1 83.15(15) . .
O10 Ti4 Ti1 84.50(15) . .
O6 Ti4 Ti1 44.06(13) . .
O16 Ti4 Ti2 136.21(18) . .
O19 Ti4 Ti2 84.52(13) . .
O14 Ti4 Ti2 81.40(15) . .
O15 Ti4 Ti2 124.66(13) . .
O10 Ti4 Ti2 36.71(12) . .
O6 Ti4 Ti2 44.00(12) . .
Ti1 Ti4 Ti2 60.36(4) . .
O16 Ti4 Ti5 135.07(18) . 2_765
O19 Ti4 Ti5 85.26(13) . 2_765
O14 Ti4 Ti5 81.92(14) . 2_765
O15 Ti4 Ti5 35.98(12) . 2_765
O10 Ti4 Ti5 125.38(12) . 2_765
O6 Ti4 Ti5 44.74(12) . 2_765
Ti1 Ti4 Ti5 59.96(4) . 2_765
Ti2 Ti4 Ti5 88.68(4) . 2_765
O16 Ti4 Ti6 136.2(2) . 2_765
O19 Ti4 Ti6 125.11(12) . 2_765
O14 Ti4 Ti6 36.09(13) . 2_765
O15 Ti4 Ti6 80.92(14) . 2_765
O10 Ti4 Ti6 84.78(14) . 2_765
O6 Ti4 Ti6 44.18(13) . 2_765
Ti1 Ti4 Ti6 88.18(4) . 2_765
Ti2 Ti4 Ti6 59.57(4) . 2_765
Ti5 Ti4 Ti6 56.53(4) 2_765 2_765
O17 Ti5 O8 102.2(2) . .
O17 Ti5 O3 100.5(2) . .
O8 Ti5 O3 91.4(2) . .
O17 Ti5 O4 101.6(2) . 2_765
O8 Ti5 O4 155.32(19) . 2_765
O3 Ti5 O4 77.74(19) . 2_765
O17 Ti5 O15 97.2(2) . 2_765
O8 Ti5 O15 93.8(2) . 2_765
O3 Ti5 O15 160.08(19) . 2_765
O4 Ti5 O15 89.7(2) 2_765 2_765
O17 Ti5 O6 170.70(19) . 2_765
O8 Ti5 O6 79.36(19) . 2_765
O3 Ti5 O6 88.63(16) . 2_765
O4 Ti5 O6 78.29(18) 2_765 2_765
O15 Ti5 O6 73.54(16) 2_765 2_765
O17 Ti5 Ti3 93.28(18) . .
O8 Ti5 Ti3 131.59(15) . .
O3 Ti5 Ti3 40.37(14) . .
O4 Ti5 Ti3 39.93(12) 2_765 .
O15 Ti5 Ti3 129.65(17) 2_765 .
O6 Ti5 Ti3 92.44(12) 2_765 .
O17 Ti5 Ti6 133.5(2) . .
O8 Ti5 Ti6 31.73(15) . .
O3 Ti5 Ti6 89.62(14) . .
O4 Ti5 Ti6 124.91(14) 2_765 .
O15 Ti5 Ti6 84.89(15) 2_765 .
O6 Ti5 Ti6 47.64(12) 2_765 .
Ti3 Ti5 Ti6 120.82(5) . .
O17 Ti5 Ti1 136.4(2) . 2_765
O8 Ti5 Ti1 121.47(15) . 2_765
O3 Ti5 Ti1 80.41(14) . 2_765
O4 Ti5 Ti1 35.35(13) 2_765 2_765
O15 Ti5 Ti1 80.45(15) 2_765 2_765
O6 Ti5 Ti1 42.94(12) 2_765 2_765
Ti3 Ti5 Ti1 59.25(4) . 2_765
Ti6 Ti5 Ti1 89.96(5) . 2_765
O17 Ti5 Ti4 132.17(16) . 2_765
O8 Ti5 Ti4 85.30(15) . 2_765
O3 Ti5 Ti4 126.79(13) . 2_765
O4 Ti5 Ti4 83.74(13) 2_765 2_765
O15 Ti5 Ti4 35.01(13) 2_765 2_765
O6 Ti5 Ti4 38.55(10) 2_765 2_765
Ti3 Ti5 Ti4 116.85(5) . 2_765
Ti6 Ti5 Ti4 61.83(4) . 2_765
Ti1 Ti5 Ti4 57.66(4) 2_765 2_765
O12 Ti6 O8 99.3(2) . .
O12 Ti6 O2 100.9(2) . .
O8 Ti6 O2 92.1(2) . .
O12 Ti6 O7 102.7(2) . 2_765
O8 Ti6 O7 157.1(2) . 2_765
O2 Ti6 O7 77.87(18) . 2_765
O12 Ti6 O14 96.7(2) . 2_765
O8 Ti6 O14 95.1(2) . 2_765
O2 Ti6 O14 159.7(2) . 2_765
O7 Ti6 O14 88.38(19) 2_765 2_765
O12 Ti6 O6 169.7(2) . 2_765
O8 Ti6 O6 80.4(2) . 2_765
O2 Ti6 O6 89.41(18) . 2_765
O7 Ti6 O6 78.97(18) 2_765 2_765
O14 Ti6 O6 73.16(19) 2_765 2_765
O12 Ti6 Ti7 94.90(18) . .
O8 Ti6 Ti7 132.32(16) . .
O2 Ti6 Ti7 40.41(13) . .
O7 Ti6 Ti7 39.75(12) 2_765 .
O14 Ti6 Ti7 128.12(15) 2_765 .
O6 Ti6 Ti7 92.76(11) 2_765 .
O12 Ti6 Ti5 131.18(17) . .
O8 Ti6 Ti5 32.39(17) . .
O2 Ti6 Ti5 90.49(14) . .
O7 Ti6 Ti5 126.08(15) 2_765 .
O14 Ti6 Ti5 85.56(15) 2_765 .
O6 Ti6 Ti5 48.07(11) 2_765 .
Ti7 Ti6 Ti5 121.63(6) . .
O12 Ti6 Ti2 137.38(17) . 2_765
O8 Ti6 Ti2 123.32(18) . 2_765
O2 Ti6 Ti2 80.40(14) . 2_765
O7 Ti6 Ti2 35.23(14) 2_765 2_765
O14 Ti6 Ti2 79.77(15) 2_765 2_765
O6 Ti6 Ti2 43.75(11) 2_765 2_765
Ti7 Ti6 Ti2 58.59(4) . 2_765
Ti5 Ti6 Ti2 91.17(5) . 2_765
O12 Ti6 Ti4 131.36(19) . 2_765
O8 Ti6 Ti4 85.63(16) . 2_765
O2 Ti6 Ti4 127.44(15) . 2_765
O7 Ti6 Ti4 84.44(13) 2_765 2_765
O14 Ti6 Ti4 34.87(16) 2_765 2_765
O6 Ti6 Ti4 38.39(10) 2_765 2_765
Ti7 Ti6 Ti4 117.17(5) . 2_765
Ti5 Ti6 Ti4 61.64(4) . 2_765
Ti2 Ti6 Ti4 58.62(4) 2_765 2_765
O18 Ti7 O7 104.1(2) . 2_765
O18 Ti7 O20 99.7(2) . .
O7 Ti7 O20 155.1(2) 2_765 .
O18 Ti7 O2 102.0(2) . .
O7 Ti7 O2 78.48(18) 2_765 .
O20 Ti7 O2 89.57(18) . .
O18 Ti7 O11 95.1(2) . 2_765
O7 Ti7 O11 94.12(18) 2_765 2_765
O20 Ti7 O11 90.97(19) . 2_765
O2 Ti7 O11 162.6(2) . 2_765
O18 Ti7 O5 169.0(2) . .
O7 Ti7 O5 79.33(18) 2_765 .
O20 Ti7 O5 78.64(18) . .
O2 Ti7 O5 88.89(18) . .
O11 Ti7 O5 74.15(18) 2_765 .
O18 Ti7 Ti1 135.19(17) . .
O7 Ti7 Ti1 120.68(15) 2_765 .
O20 Ti7 Ti1 36.11(14) . .
O2 Ti7 Ti1 87.94(15) . .
O11 Ti7 Ti1 82.29(15) 2_765 .
O5 Ti7 Ti1 42.55(11) . .
O18 Ti7 Ti6 96.45(17) . .
O7 Ti7 Ti6 40.99(13) 2_765 .
O20 Ti7 Ti6 129.14(14) . .
O2 Ti7 Ti6 39.80(12) . .
O11 Ti7 Ti6 135.11(14) 2_765 .
O5 Ti7 Ti6 92.88(11) . .
Ti1 Ti7 Ti6 116.79(5) . .
O18 Ti7 Ti2 140.74(18) . 2_765
O7 Ti7 Ti2 38.41(14) 2_765 2_765
O20 Ti7 Ti2 119.28(15) . 2_765
O2 Ti7 Ti2 84.08(13) . 2_765
O11 Ti7 Ti2 80.47(14) 2_765 2_765
O5 Ti7 Ti2 41.05(11) . 2_765
Ti1 Ti7 Ti2 83.24(5) . 2_765
Ti6 Ti7 Ti2 63.61(4) . 2_765
O18 Ti7 Ti3 130.73(18) . 2_765
O7 Ti7 Ti3 85.42(14) 2_765 2_765
O20 Ti7 Ti3 84.61(14) . 2_765
O2 Ti7 Ti3 127.24(15) . 2_765
O11 Ti7 Ti3 35.61(14) 2_765 2_765
O5 Ti7 Ti3 38.55(11) . 2_765
Ti1 Ti7 Ti3 58.48(4) . 2_765
Ti6 Ti7 Ti3 118.63(5) . 2_765
Ti2 Ti7 Ti3 55.03(4) 2_765 2_765
Ga1 O1 Ti2 125.1(2) . .
Ga1 O1 Ti1 124.2(2) . .
Ti2 O1 Ti1 108.1(2) . .
Ga1 O2 Ti6 122.8(2) . .
Ga1 O2 Ti7 126.8(2) . .
Ti6 O2 Ti7 99.79(19) . .
Ga1 O3 Ti5 123.2(2) . .
Ga1 O3 Ti3 127.1(2) . .
Ti5 O3 Ti3 99.37(18) . .
Ti1 O4 Ti3 103.8(2) . 2_765
Ti1 O4 Ti5 108.0(2) . 2_765
Ti3 O4 Ti5 99.20(19) 2_765 2_765
Ti2 O5 Ti1 167.4(2) 2_765 .
Ti2 O5 Ti3 91.07(16) 2_765 2_765
Ti1 O5 Ti3 96.49(17) . 2_765
Ti2 O5 Ti7 95.45(19) 2_765 .
Ti1 O5 Ti7 92.73(16) . .
Ti3 O5 Ti7 102.59(18) 2_765 .
Ti4 O6 Ti1 94.98(17) . .
Ti4 O6 Ti2 95.98(17) . .
Ti1 O6 Ti2 92.11(17) . .
Ti4 O6 Ti6 97.43(18) . 2_765
Ti1 O6 Ti6 167.0(2) . 2_765
Ti2 O6 Ti6 90.33(16) . 2_765
Ti4 O6 Ti5 96.71(16) . 2_765
Ti1 O6 Ti5 90.56(16) . 2_765
Ti2 O6 Ti5 166.7(2) . 2_765
Ti6 O6 Ti5 84.29(15) 2_765 2_765
Ti2 O7 Ti7 102.8(2) . 2_765
Ti2 O7 Ti6 108.1(2) . 2_765
Ti7 O7 Ti6 99.26(19) 2_765 2_765
Ti6 O8 Ti5 115.9(3) . .
Ti2 O9 Ti3 103.4(2) . .
C101 O10 Ti2 119.7(5) . .
C101 O10 Ti4 125.4(5) . .
Ti2 O10 Ti4 106.1(2) . .
C102 C101 O10 114.7(9) . .
C111 O11 Ti3 125.1(5) . .
C111 O11 Ti7 125.2(5) . 2_765
Ti3 O11 Ti7 108.2(2) . 2_765
O11 C111 C112 109.6(7) . .
C121 O12 Ti6 132.1(6) . .
C122 C121 O12 103.4(9) . .
C131 O13 Ti3 162.5(7) . .
C132 C131 O13 113.1(12) . .
C141 O14 Ti4 125.1(6) . .
C141 O14 Ti6 121.6(6) . 2_765
Ti4 O14 Ti6 109.0(2) . 2_765
C142 C141 O14 110.2(10) . .
C151 O15 Ti4 125.7(5) . .
C151 O15 Ti5 125.2(5) . 2_765
Ti4 O15 Ti5 109.01(19) . 2_765
O15 C151 C152 109.7(8) . .
C16' O16 C161 27.2(16) . .
C16' O16 Ti4 161.1(13) . .
C161 O16 Ti4 163.4(8) . .
O16 C161 C162 103.1(13) . .
C16" C16' O16 108(2) . .
C171 O17 Ti5 147.4(7) . .
C172 C171 O17 112.7(11) . .
C181 O18 Ti7 169.5(6) . .
O18 C181 C182 110.8(11) . .
C191 O19 Ti1 120.7(6) . .
C191 O19 Ti4 130.4(6) . .
Ti1 O19 Ti4 105.8(2) . .
C192 C191 O19 115.0(11) . .
C201 O20 Ti1 121.6(11) . .
C201 O20 Ti7 131.2(11) . .
Ti1 O20 Ti7 104.5(2) . .
C202 C201 O20 112.3(16) . .

loop_
_geom_bond_atom_site_label_1
_geom_bond_atom_site_label_2
_geom_bond_distance
_geom_bond_site_symmetry_2
Ga1 O1 1.850(5) .
Ga1 O3 1.853(4) .
Ga1 O2 1.859(5) .
Ga1 Cl1 2.1715(18) .
Ti1 O20 1.825(5) .
Ti1 O4 1.944(4) .
Ti1 O19 1.948(4) .
Ti1 O1 1.955(4) .
Ti1 O5 2.030(4) .
Ti1 O6 2.177(5) .
Ti1 Ti7 2.998(2) .
Ti1 Ti3 3.0791(17) 2_765
Ti1 Ti4 3.119(2) .
Ti1 Ti2 3.164(2) .
Ti1 Ti5 3.196(2) 2_765
Ti2 O9 1.789(4) .
Ti2 O7 1.946(5) .
Ti2 O1 1.954(5) .
Ti2 O10 1.975(4) .
Ti2 O5 2.015(4) 2_765
Ti2 O6 2.217(4) .
Ti2 Ti3 2.9351(18) .
Ti2 Ti7 3.0539(18) 2_765
Ti2 Ti4 3.1740(18) .
Ti2 Ti6 3.2054(19) 2_765
Ti3 O13 1.756(5) .
Ti3 O9 1.949(4) .
Ti3 O4 1.968(4) 2_765
Ti3 O3 1.987(5) .
Ti3 O11 2.014(5) .
Ti3 O5 2.097(4) 2_765
Ti3 Ti5 3.027(2) .
Ti3 Ti1 3.0791(17) 2_765
Ti3 Ti7 3.2846(19) 2_765
Ti4 O16 1.762(4) .
Ti4 O19 1.961(5) .
Ti4 O14 1.982(6) .
Ti4 O15 1.985(5) .
Ti4 O10 1.997(5) .
Ti4 O6 2.052(4) .
Ti4 Ti5 3.2708(17) 2_765
Ti4 Ti6 3.2765(19) 2_765
Ti5 O17 1.753(5) .
Ti5 O8 1.846(6) .
Ti5 O3 1.982(4) .
Ti5 O4 2.006(5) 2_765
Ti5 O15 2.032(4) 2_765
Ti5 O6 2.318(4) 2_765
Ti5 Ti6 3.101(2) .
Ti5 Ti1 3.196(2) 2_765
Ti5 Ti4 3.2708(17) 2_765
Ti6 O12 1.789(6) .
Ti6 O8 1.812(5) .
Ti6 O2 1.967(4) .
Ti6 O7 2.013(4) 2_765
Ti6 O14 2.042(5) 2_765
Ti6 O6 2.303(5) 2_765
Ti6 Ti7 3.0283(17) .
Ti6 Ti2 3.2054(19) 2_765
Ti6 Ti4 3.2765(19) 2_765
Ti7 O18 1.757(5) .
Ti7 O7 1.962(4) 2_765
Ti7 O20 1.964(5) .
Ti7 O2 1.992(4) .
Ti7 O11 2.041(5) 2_765
Ti7 O5 2.112(5) .
Ti7 Ti2 3.0539(18) 2_765
Ti7 Ti3 3.2846(19) 2_765
O4 Ti3 1.968(4) 2_765
O4 Ti5 2.006(5) 2_765
O5 Ti2 2.015(4) 2_765
O5 Ti3 2.097(4) 2_765
O6 Ti6 2.303(5) 2_765
O6 Ti5 2.318(4) 2_765
O7 Ti7 1.962(4) 2_765
O7 Ti6 2.013(4) 2_765
O10 C101 1.467(9) .
C101 C102 1.447(11) .
O11 C111 1.438(8) .
O11 Ti7 2.041(5) 2_765
C111 C112 1.469(10) .
O12 C121 1.476(10) .
C121 C122 1.413(11) .
O13 C131 1.406(10) .
C131 C132 1.383(12) .
O14 C141 1.440(10) .
O14 Ti6 2.042(5) 2_765
C141 C142 1.418(12) .
O15 C151 1.434(8) .
O15 Ti5 2.032(4) 2_765
C151 C152 1.464(11) .
O16 C16' 1.447(15) .
O16 C161 1.461(12) .
C161 C162 1.480(14) .
C16' C16" 1.446(16) .
O17 C171 1.419(10) .
C171 C172 1.407(12) .
O18 C181 1.407(10) .
C181 C182 1.418(13) .
O19 C191 1.471(11) .
C191 C192 1.435(13) .
O20 C201 1.465(14) .
C201 C202 1.444(15) .
